data_7042610
loop_
_publ_author_name
'Tsurusaki, Akihiro'
'Yoshida, Keisuke'
'Kyushin, Soichiro'

_publ_section_title
;
 Synthesis and structures of lithium
 alkoxytris(dimethylphenylsilyl)borates
;
_journal_name_full 'Dalton Trans.'
_journal_paper_doi 10.1039/C7DT00395A
_journal_year 2017
_chemical_formula_moiety 'C31 H52 B Li N2 O Si3'
_chemical_formula_sum 'C31 H52 B Li N2 O Si3'
_chemical_formula_weight 570.77
_chemical_name_common compound1a_TMEDA
_chemical_name_systematic
; 
 Lithium Methoxytris(dimethylphenylsilyl)borate
;
_space_group_IT_number 19
_symmetry_cell_setting orthorhombic
_symmetry_Int_Tables_number 19
_symmetry_space_group_name_Hall 'P 2ac 2ab'
_symmetry_space_group_name_H-M 'P 21 21 21'
_atom_sites_solution_hydrogens geom
_atom_sites_solution_primary direct
_atom_sites_solution_secondary difmap
_audit_creation_method SHELXL-97
_audit_update_record
;
2017-01-30 deposited with the CCDC.
2017-03-28 downloaded from the CCDC.
;
_cell_angle_alpha 90.00
_cell_angle_beta 90.00
_cell_angle_gamma 90.00
_cell_formula_units_Z 4
_cell_length_a 12.5945(17)
_cell_length_b 13.796(2)
_cell_length_c 19.569(3)
_cell_measurement_reflns_used 10648
_cell_measurement_temperature 98(2)
_cell_measurement_theta_max 27.6
_cell_measurement_theta_min 3.0
_cell_volume 3400.2(9)
_computing_cell_refinement 'CrystalClear-SM Expert 2.1 b29 (Rigaku, 2013)'
_computing_data_collection 'CrystalClear-SM Expert 2.1 b29 (Rigaku, 2013)'
_computing_data_reduction 'CrystalClear-SM Expert 2.1 b29 (Rigaku, 2013)'
_computing_molecular_graphics '<i>ORTEP-3</i> (Farrugia, 1997)'
_computing_publication_material '<i>SHELXL97</i> and <i>Yadokari-XG 2009</i> (Kabuto <i>et al.</i>, 2009)'
_computing_structure_refinement 'SHELXL-97 (Sheldrick, 1997)'
_computing_structure_solution 'SIR2004 (Giacovazzo <i>et al.</i>, 2005)'
_diffrn_ambient_temperature 98
_diffrn_detector_area_resol_mean 5.8140
_diffrn_measured_fraction_theta_full 0.996
_diffrn_measured_fraction_theta_max 0.996
_diffrn_measurement_device_type 'Rigaku Pilatus 200K'
_diffrn_measurement_method 'profile data from \w-scans'
_diffrn_radiation_monochromator Confocal
_diffrn_radiation_source 'Rotating Anode'
_diffrn_radiation_type 'Mo K\a'
_diffrn_radiation_wavelength 0.71075
_diffrn_reflns_av_R_equivalents 0.0430
_diffrn_reflns_av_sigmaI/netI 0.0359
_diffrn_reflns_limit_h_max 15
_diffrn_reflns_limit_h_min -16
_diffrn_reflns_limit_k_max 17
_diffrn_reflns_limit_k_min -17
_diffrn_reflns_limit_l_max 25
_diffrn_reflns_limit_l_min -25
_diffrn_reflns_number 40127
_diffrn_reflns_theta_full 27.57
_diffrn_reflns_theta_max 27.57
_diffrn_reflns_theta_min 3.02
_exptl_absorpt_coefficient_mu 0.165
_exptl_absorpt_correction_T_max 0.9869
_exptl_absorpt_correction_T_min 0.9662
_exptl_absorpt_correction_type multi-scan
_exptl_absorpt_process_details '(R. Jacobson, private communication, 1998)'
_exptl_crystal_colour Colorless
_exptl_crystal_density_diffrn 1.115
_exptl_crystal_density_method 'not measured'
_exptl_crystal_description Prism
_exptl_crystal_F_000 1240
_exptl_crystal_size_max 0.21
_exptl_crystal_size_mid 0.16
_exptl_crystal_size_min 0.08
_refine_diff_density_max 0.863
_refine_diff_density_min -0.340
_refine_diff_density_rms 0.049
_refine_ls_abs_structure_details 'Flack H D (1983), Acta Cryst. A39, 876-881'
_refine_ls_abs_structure_Flack 0.27(9)
_refine_ls_extinction_method none
_refine_ls_goodness_of_fit_ref 1.050
_refine_ls_hydrogen_treatment constr
_refine_ls_matrix_type full
_refine_ls_number_parameters 364
_refine_ls_number_reflns 7830
_refine_ls_number_restraints 0
_refine_ls_restrained_S_all 1.050
_refine_ls_R_factor_all 0.0507
_refine_ls_R_factor_gt 0.0396
_refine_ls_shift/su_max 0.001
_refine_ls_shift/su_mean 0.000
_refine_ls_structure_factor_coef Fsqd
_refine_ls_weighting_details 'calc w=1/[\s^2^(Fo^2^)+(0.0343P)^2^+1.9772P] where P=(Fo^2^+2Fc^2^)/3'
_refine_ls_weighting_scheme calc
_refine_ls_wR_factor_gt 0.0841
_refine_ls_wR_factor_ref 0.0888
_reflns_number_gt 6924
_reflns_number_total 7830
_reflns_threshold_expression >2sigma(I)
_cod_data_source_file c7dt00395a2.cif
_cod_data_source_block compound_1a_prime
_cod_database_code 7042610

loop_
_symmetry_equiv_pos_as_xyz
'x, y, z'
'-x+1/2, -y, z+1/2'
'x+1/2, -y+1/2, -z'
'-x, y+1/2, -z+1/2'

loop_
_atom_site_label
_atom_site_type_symbol
_atom_site_fract_x
_atom_site_fract_y
_atom_site_fract_z
_atom_site_U_iso_or_equiv
_atom_site_adp_type
_atom_site_occupancy
_atom_site_symmetry_multiplicity
_atom_site_calc_flag
_atom_site_refinement_flags
_atom_site_disorder_assembly
_atom_site_disorder_group
Si2 Si 0.80567(4) 0.48009(4) 0.65620(3) 0.01547(11) Uani 1 1 d . . .
Si3 Si 1.04164(4) 0.51921(4) 0.72391(3) 0.01352(11) Uani 1 1 d . . .
Si1 Si 0.96677(4) 0.64559(4) 0.58544(3) 0.01367(11) Uani 1 1 d . . .
O1 O 1.00871(10) 0.43968(9) 0.58124(7) 0.0148(3) Uani 1 1 d . . .
N1 N 1.02338(15) 0.36788(13) 0.40799(10) 0.0260(4) Uani 1 1 d . . .
C3 C 0.95394(16) 0.64178(14) 0.48768(10) 0.0175(4) Uani 1 1 d . A .
C17 C 1.02171(17) 0.63728(14) 0.77162(11) 0.0199(4) Uani 1 1 d . . .
H17 H 1.0525 0.6319 0.8174 0.030 Uiso 1 1 calc R . .
H17A H 0.9456 0.6511 0.7754 0.030 Uiso 1 1 calc R . .
H17B H 1.0567 0.6900 0.7467 0.030 Uiso 1 1 calc R . .
C19 C 1.19129(16) 0.50027(14) 0.71572(10) 0.0175(4) Uani 1 1 d . . .
N2 N 1.21498(14) 0.44732(13) 0.47263(10) 0.0225(4) Uani 1 1 d . . .
C25 C 1.01944(17) 0.34286(14) 0.60451(10) 0.0196(4) Uani 1 1 d . A .
H25 H 0.9496 0.3115 0.6051 0.029 Uiso 1 1 calc R . .
H25A H 1.0492 0.3429 0.6508 0.029 Uiso 1 1 calc R . .
H25B H 1.0669 0.3073 0.5738 0.029 Uiso 1 1 calc R . .
C18 C 1.00151(16) 0.42511(14) 0.78989(10) 0.0185(4) Uani 1 1 d . . .
H18 H 0.9275 0.4358 0.8034 0.028 Uiso 1 1 calc R . .
H18A H 1.0474 0.4309 0.8301 0.028 Uiso 1 1 calc R . .
H18B H 1.0089 0.3601 0.7703 0.028 Uiso 1 1 calc R . .
C20 C 1.23524(17) 0.40736(15) 0.72259(11) 0.0217(4) Uani 1 1 d . . .
H20 H 1.1899 0.3546 0.7336 0.026 Uiso 1 1 calc R . .
C11 C 0.71522(15) 0.48027(16) 0.57824(11) 0.0205(4) Uani 1 1 d . . .
C5 C 1.0278(2) 0.68028(18) 0.37517(11) 0.0290(5) Uani 1 1 d . A .
H5 H 1.0874 0.6973 0.3480 0.035 Uiso 1 1 calc R . .
B1 B 0.96054(17) 0.51224(15) 0.63199(11) 0.0131(4) Uani 1 1 d . A .
C8 C 0.85630(17) 0.62725(15) 0.45493(11) 0.0207(4) Uani 1 1 d . . .
H8 H 0.7968 0.6075 0.4814 0.025 Uiso 1 1 calc R A .
C15 C 0.67266(19) 0.41056(19) 0.46705(13) 0.0312(6) Uani 1 1 d . . .
H15 H 0.6885 0.3655 0.4318 0.037 Uiso 1 1 calc R . .
C2 C 1.09422(17) 0.71681(16) 0.59730(11) 0.0210(5) Uani 1 1 d . A 1
H2 H 1.1018 0.7351 0.6454 0.032 Uiso 1 1 calc R A 1
H2A H 1.0919 0.7754 0.5690 0.032 Uiso 1 1 calc R A 1
H2B H 1.1548 0.6767 0.5836 0.032 Uiso 1 1 calc R A 1
C6 C 0.92915(19) 0.66735(16) 0.34516(12) 0.0270(5) Uani 1 1 d . . .
H6 H 0.9205 0.6768 0.2974 0.032 Uiso 1 1 calc R A .
C9 C 0.74181(18) 0.56209(17) 0.72203(12) 0.0270(5) Uani 1 1 d . . .
H9 H 0.7775 0.5536 0.7661 0.041 Uiso 1 1 calc R . .
H9A H 0.6665 0.5454 0.7267 0.041 Uiso 1 1 calc R . .
H9B H 0.7484 0.6297 0.7073 0.041 Uiso 1 1 calc R . .
C7 C 0.84352(18) 0.64074(17) 0.38490(11) 0.0252(5) Uani 1 1 d . A .
H7 H 0.7758 0.6316 0.3645 0.030 Uiso 1 1 calc R . .
C21 C 1.34342(18) 0.38998(17) 0.71371(12) 0.0264(5) Uani 1 1 d . . .
H21 H 1.3706 0.3262 0.7188 0.032 Uiso 1 1 calc R . .
C12 C 0.62782(17) 0.54175(17) 0.57026(13) 0.0280(5) Uani 1 1 d . . .
H12 H 0.6115 0.5871 0.6052 0.034 Uiso 1 1 calc R . .
C10 C 0.77693(17) 0.35471(16) 0.69251(11) 0.0230(4) Uani 1 1 d . . .
H10 H 0.7007 0.3483 0.7013 0.035 Uiso 1 1 calc R . .
H10A H 0.8162 0.3461 0.7353 0.035 Uiso 1 1 calc R . .
H10B H 0.7992 0.3052 0.6596 0.035 Uiso 1 1 calc R . .
C1 C 0.85780(18) 0.73256(16) 0.61003(12) 0.0231(5) Uani 1 1 d . A 1
H1 H 0.8679 0.7941 0.5858 0.035 Uiso 1 1 calc R A 1
H1A H 0.8600 0.7440 0.6594 0.035 Uiso 1 1 calc R A 1
H1B H 0.7888 0.7048 0.5976 0.035 Uiso 1 1 calc R A 1
C24 C 1.26301(17) 0.57518(16) 0.70118(12) 0.0243(5) Uani 1 1 d . . .
H24 H 1.2372 0.6397 0.6977 0.029 Uiso 1 1 calc R . .
C13 C 0.56413(19) 0.5378(2) 0.51198(14) 0.0366(6) Uani 1 1 d . . .
H13 H 0.5053 0.5804 0.5075 0.044 Uiso 1 1 calc R . .
C28 C 0.9483(2) 0.40401(18) 0.35732(13) 0.0307(5) Uani 1 1 d . A .
H28 H 0.9489 0.3614 0.3173 0.046 Uiso 1 1 calc R . .
H28A H 0.9686 0.4697 0.3436 0.046 Uiso 1 1 calc R . .
H28B H 0.8768 0.4052 0.3771 0.046 Uiso 1 1 calc R . .
C27 C 1.2182(2) 0.3645(2) 0.42643(15) 0.0429(7) Uani 1 1 d . A 1
H27 H 1.2123 0.3039 0.4533 0.051 Uiso 1 1 calc R A 1
H27A H 1.2873 0.3636 0.4023 0.051 Uiso 1 1 calc R A 1
C23 C 1.37087(18) 0.55802(18) 0.69169(13) 0.0297(5) Uani 1 1 d . . .
H23 H 1.4171 0.6103 0.6811 0.036 Uiso 1 1 calc R . .
C4 C 1.03900(18) 0.66815(16) 0.44538(11) 0.0237(5) Uani 1 1 d . . .
H4 H 1.1068 0.6781 0.4654 0.028 Uiso 1 1 calc R A .
C22 C 1.41092(18) 0.46514(19) 0.69760(12) 0.0309(6) Uani 1 1 d . . .
H22 H 1.4844 0.4532 0.6906 0.037 Uiso 1 1 calc R . .
C16 C 0.73600(18) 0.41484(16) 0.52505(12) 0.0246(5) Uani 1 1 d . . .
H16 H 0.7950 0.3723 0.5288 0.030 Uiso 1 1 calc R . .
C30 C 1.26837(18) 0.53310(19) 0.44525(14) 0.0358(6) Uani 1 1 d . A .
H30 H 1.2305 0.5559 0.4046 0.054 Uiso 1 1 calc R . .
H30A H 1.3416 0.5165 0.4329 0.054 Uiso 1 1 calc R . .
H30B H 1.2688 0.5844 0.4799 0.054 Uiso 1 1 calc R . .
C31 C 1.2748(2) 0.4208(2) 0.53604(15) 0.0439(7) Uani 1 1 d . A .
H31 H 1.3481 0.4042 0.5241 0.066 Uiso 1 1 calc R . .
H31A H 1.2407 0.3651 0.5579 0.066 Uiso 1 1 calc R . .
H31B H 1.2747 0.4759 0.5676 0.066 Uiso 1 1 calc R . .
C14 C 0.58662(19) 0.4719(2) 0.46072(14) 0.0368(6) Uani 1 1 d . . .
H14 H 0.5429 0.4688 0.4212 0.044 Uiso 1 1 calc R . .
Li1 Li 1.0499(3) 0.4642(2) 0.49130(17) 0.0185(7) Uani 1 1 d . A .
C29 C 0.9908(3) 0.27114(18) 0.42884(14) 0.0506(9) Uani 1 1 d . A .
H29 H 0.9894 0.2284 0.3889 0.076 Uiso 1 1 calc R . .
H29A H 0.9198 0.2741 0.4492 0.076 Uiso 1 1 calc R . .
H29B H 1.0412 0.2458 0.4625 0.076 Uiso 1 1 calc R . .
C26 C 1.1313(2) 0.3684(3) 0.37583(15) 0.0524(9) Uani 1 1 d . A 1
H26 H 1.1374 0.3121 0.3447 0.063 Uiso 1 1 calc R A 1
H26A H 1.1391 0.4279 0.3480 0.063 Uiso 1 1 calc R A 1

loop_
_atom_site_aniso_label
_atom_site_aniso_U_11
_atom_site_aniso_U_22
_atom_site_aniso_U_33
_atom_site_aniso_U_23
_atom_site_aniso_U_13
_atom_site_aniso_U_12
Si2 0.0126(2) 0.0172(2) 0.0166(3) 0.0003(2) 0.0021(2) -0.0009(2)
Si3 0.0166(2) 0.0122(2) 0.0118(2) -0.0004(2) -0.0009(2) -0.0001(2)
Si1 0.0155(2) 0.0111(2) 0.0144(2) 0.0009(2) -0.0011(2) 0.0000(2)
O1 0.0181(7) 0.0124(6) 0.0137(6) 0.0009(5) 0.0029(6) 0.0024(5)
N1 0.0265(10) 0.0268(10) 0.0246(10) -0.0094(8) -0.0102(8) 0.0095(8)
C3 0.0213(10) 0.0125(9) 0.0186(9) 0.0019(8) -0.0033(8) 0.0038(8)
C17 0.0248(11) 0.0167(9) 0.0183(10) -0.0035(8) -0.0010(9) 0.0015(8)
C19 0.0200(9) 0.0217(11) 0.0109(9) -0.0015(8) -0.0035(8) 0.0008(8)
N2 0.0195(9) 0.0212(9) 0.0267(10) -0.0027(8) 0.0078(8) -0.0037(7)
C25 0.0261(11) 0.0128(9) 0.0198(10) -0.0010(8) 0.0016(8) 0.0026(8)
C18 0.0220(10) 0.0177(10) 0.0158(10) 0.0027(8) -0.0006(8) -0.0001(8)
C20 0.0245(11) 0.0211(11) 0.0194(10) 0.0034(9) 0.0021(9) 0.0028(9)
C11 0.0144(9) 0.0233(10) 0.0240(10) 0.0058(9) -0.0011(8) -0.0071(8)
C5 0.0291(12) 0.0390(13) 0.0190(11) 0.0006(9) 0.0029(10) -0.0047(11)
B1 0.0133(9) 0.0124(9) 0.0136(9) 0.0004(8) -0.0011(8) 0.0008(9)
C8 0.0212(10) 0.0200(11) 0.0209(11) 0.0009(8) -0.0013(9) -0.0016(8)
C15 0.0298(13) 0.0398(14) 0.0241(12) 0.0032(11) -0.0052(10) -0.0141(11)
C2 0.0229(11) 0.0197(10) 0.0206(11) 0.0035(9) -0.0018(9) -0.0065(8)
C6 0.0385(13) 0.0261(12) 0.0164(10) 0.0007(9) -0.0044(10) 0.0021(9)
C9 0.0223(11) 0.0308(12) 0.0280(12) -0.0068(10) 0.0077(10) -0.0008(9)
C7 0.0253(11) 0.0269(11) 0.0234(11) -0.0004(9) -0.0096(9) 0.0036(10)
C21 0.0277(12) 0.0289(12) 0.0226(12) 0.0054(9) -0.0003(10) 0.0107(9)
C12 0.0163(10) 0.0312(13) 0.0365(14) 0.0083(10) 0.0014(10) -0.0026(9)
C10 0.0220(10) 0.0244(11) 0.0227(11) 0.0020(9) 0.0010(9) -0.0069(9)
C1 0.0246(11) 0.0159(10) 0.0288(12) -0.0028(9) 0.0010(9) 0.0029(9)
C24 0.0239(11) 0.0219(11) 0.0272(12) 0.0011(9) -0.0074(9) -0.0020(9)
C13 0.0183(11) 0.0455(16) 0.0459(15) 0.0224(13) -0.0064(10) -0.0041(10)
C28 0.0306(12) 0.0284(12) 0.0329(13) -0.0019(10) -0.0078(11) 0.0059(10)
C27 0.0340(14) 0.0463(16) 0.0483(17) -0.0151(14) 0.0005(13) 0.0087(12)
C23 0.0208(12) 0.0345(13) 0.0339(13) 0.0016(11) -0.0034(10) -0.0065(10)
C4 0.0195(10) 0.0310(12) 0.0206(10) 0.0009(9) -0.0010(9) -0.0022(9)
C22 0.0188(11) 0.0448(15) 0.0291(12) 0.0016(11) -0.0019(9) 0.0077(10)
C16 0.0203(11) 0.0259(12) 0.0277(12) 0.0039(9) -0.0030(9) -0.0069(9)
C30 0.0198(11) 0.0368(15) 0.0507(16) 0.0195(12) 0.0051(11) -0.0021(10)
C31 0.0297(14) 0.0601(19) 0.0420(16) 0.0165(14) 0.0031(12) 0.0028(13)
C14 0.0249(12) 0.0531(16) 0.0323(13) 0.0217(13) -0.0140(10) -0.0165(12)
Li1 0.0236(17) 0.0176(17) 0.0143(15) -0.0018(13) 0.0020(14) 0.0010(14)
C29 0.092(2) 0.0226(12) 0.0369(15) -0.0059(11) -0.0291(16) 0.0058(14)
C26 0.0379(15) 0.085(2) 0.0344(15) -0.0295(16) -0.0041(12) 0.0259(16)

loop_
_atom_type_symbol
_atom_type_description
_atom_type_scat_dispersion_real
_atom_type_scat_dispersion_imag
_atom_type_scat_source
C C 0.0033 0.0016 'International Tables Vol C Tables 4.2.6.8 and 6.1.1.4'
H H 0.0000 0.0000 'International Tables Vol C Tables 4.2.6.8 and 6.1.1.4'
Li Li -0.0003 0.0001 'International Tables Vol C Tables 4.2.6.8 and 6.1.1.4'
B B 0.0013 0.0007 'International Tables Vol C Tables 4.2.6.8 and 6.1.1.4'
N N 0.0061 0.0033 'International Tables Vol C Tables 4.2.6.8 and 6.1.1.4'
O O 0.0106 0.0060 'International Tables Vol C Tables 4.2.6.8 and 6.1.1.4'
Si Si 0.0817 0.0704 'International Tables Vol C Tables 4.2.6.8 and 6.1.1.4'

loop_
_geom_angle_atom_site_label_1
_geom_angle_atom_site_label_2
_geom_angle_atom_site_label_3
_geom_angle
C9 Si2 C11 106.87(10)
C9 Si2 C10 102.01(11)
C11 Si2 C10 100.74(10)
C9 Si2 B1 115.52(10)
C11 Si2 B1 112.51(9)
C10 Si2 B1 117.53(9)
C17 Si3 C18 102.55(10)
C17 Si3 C19 106.85(9)
C18 Si3 C19 103.07(9)
C17 Si3 B1 113.75(9)
C18 Si3 B1 115.31(9)
C19 Si3 B1 114.05(9)
C1 Si1 C2 104.79(10)
C1 Si1 C3 102.15(10)
C2 Si1 C3 101.97(9)
C1 Si1 B1 115.39(10)
C2 Si1 B1 116.23(9)
C3 Si1 B1 114.46(9)
C25 O1 B1 116.37(14)
C25 O1 Li1 116.58(15)
B1 O1 Li1 127.01(15)
C29 N1 C28 108.73(19)
C29 N1 C26 112.2(2)
C28 N1 C26 107.5(2)
C29 N1 Li1 113.70(18)
C28 N1 Li1 114.14(17)
C26 N1 Li1 100.16(18)
C8 C3 C4 115.96(19)
C8 C3 Si1 122.24(16)
C4 C3 Si1 121.12(16)
C8 C3 Li1 105.75(15)
C4 C3 Li1 84.84(14)
Si1 C3 Li1 87.80(10)
C24 C19 C20 116.03(19)
C24 C19 Si3 123.52(15)
C20 C19 Si3 120.44(15)
C27 N2 C30 113.2(2)
C27 N2 C31 108.0(2)
C30 N2 C31 105.65(19)
C27 N2 Li1 102.71(17)
C30 N2 Li1 115.11(17)
C31 N2 Li1 112.14(17)
C21 C20 C19 122.1(2)
C12 C11 C16 117.0(2)
C12 C11 Si2 124.15(18)
C16 C11 Si2 118.83(16)
C6 C5 C4 119.6(2)
O1 B1 Si1 106.38(12)
O1 B1 Si2 112.54(13)
Si1 B1 Si2 109.37(10)
O1 B1 Si3 113.41(13)
Si1 B1 Si3 108.95(10)
Si2 B1 Si3 106.13(10)
C7 C8 C3 122.2(2)
C14 C15 C16 119.9(2)
C7 C6 C5 119.8(2)
C6 C7 C8 120.0(2)
C22 C21 C20 120.1(2)
C13 C12 C11 121.3(2)
C23 C24 C19 122.1(2)
C14 C13 C12 120.0(2)
N2 C27 C26 111.5(2)
C22 C23 C24 120.2(2)
C5 C4 C3 122.5(2)
C21 C22 C23 119.5(2)
C15 C16 C11 121.8(2)
C15 C14 C13 119.9(2)
O1 Li1 N2 114.48(18)
O1 Li1 N1 124.44(18)
N2 Li1 N1 87.32(14)
O1 Li1 C3 93.67(14)
N2 Li1 C3 121.78(16)
N1 Li1 C3 118.06(15)
C27 C26 N1 113.0(2)

loop_
_geom_bond_atom_site_label_1
_geom_bond_atom_site_label_2
_geom_bond_distance
Si2 C9 1.894(2)
Si2 C11 1.904(2)
Si2 C10 1.905(2)
Si2 B1 2.056(2)
Si3 C17 1.894(2)
Si3 C18 1.899(2)
Si3 C19 1.910(2)
Si3 B1 2.071(2)
Si1 C1 1.885(2)
Si1 C2 1.896(2)
Si1 C3 1.920(2)
Si1 B1 2.054(2)
O1 C25 1.418(2)
O1 B1 1.535(2)
O1 Li1 1.866(4)
N1 C29 1.455(3)
N1 C28 1.458(3)
N1 C26 1.498(3)
N1 Li1 2.129(4)
C3 C8 1.401(3)
C3 C4 1.402(3)
C3 Li1 2.733(4)
C19 C24 1.402(3)
C19 C20 1.403(3)
N2 C27 1.458(3)
N2 C30 1.463(3)
N2 C31 1.497(3)
N2 Li1 2.124(4)
C20 C21 1.394(3)
C11 C12 1.398(3)
C11 C16 1.403(3)
C5 C6 1.386(3)
C5 C4 1.391(3)
C8 C7 1.392(3)
C15 C14 1.380(4)
C15 C16 1.389(3)
C6 C7 1.379(3)
C21 C22 1.377(3)
C12 C13 1.395(3)
C24 C23 1.391(3)
C13 C14 1.383(4)
C27 C26 1.477(4)
C23 C22 1.382(4)

loop_
_geom_torsion_atom_site_label_1
_geom_torsion_atom_site_label_2
_geom_torsion_atom_site_label_3
_geom_torsion_atom_site_label_4
_geom_torsion
C1 Si1 C3 C8 -48.93(19)
C2 Si1 C3 C8 -157.14(17)
B1 Si1 C3 C8 76.51(19)
C1 Si1 C3 C4 121.17(18)
C2 Si1 C3 C4 12.96(19)
B1 Si1 C3 C4 -113.40(18)
C1 Si1 C3 Li1 -156.21(11)
C2 Si1 C3 Li1 95.58(11)
B1 Si1 C3 Li1 -30.77(12)
C17 Si3 C19 C24 -40.29(19)
C18 Si3 C19 C24 -147.96(18)
B1 Si3 C19 C24 86.29(19)
C17 Si3 C19 C20 141.30(17)
C18 Si3 C19 C20 33.63(18)
B1 Si3 C19 C20 -92.12(18)
C24 C19 C20 C21 -1.7(3)
Si3 C19 C20 C21 176.87(17)
C9 Si2 C11 C12 8.4(2)
C10 Si2 C11 C12 114.59(19)
B1 Si2 C11 C12 -119.41(18)
C9 Si2 C11 C16 -171.31(17)
C10 Si2 C11 C16 -65.12(18)
B1 Si2 C11 C16 60.88(19)
C25 O1 B1 Si1 175.82(13)
Li1 O1 B1 Si1 -6.7(2)
C25 O1 B1 Si2 -64.43(18)
Li1 O1 B1 Si2 113.10(19)
C25 O1 B1 Si3 56.08(19)
Li1 O1 B1 Si3 -126.40(18)
C1 Si1 B1 O1 149.51(12)
C2 Si1 B1 O1 -87.20(14)
C3 Si1 B1 O1 31.36(15)
C1 Si1 B1 Si2 27.72(14)
C2 Si1 B1 Si2 151.01(10)
C3 Si1 B1 Si2 -90.43(11)
C1 Si1 B1 Si3 -87.89(12)
C2 Si1 B1 Si3 35.40(14)
C3 Si1 B1 Si3 153.96(9)
C9 Si2 B1 O1 177.01(13)
C11 Si2 B1 O1 -59.90(15)
C10 Si2 B1 O1 56.43(16)
C9 Si2 B1 Si1 -64.99(13)
C11 Si2 B1 Si1 58.10(13)
C10 Si2 B1 Si1 174.43(10)
C9 Si2 B1 Si3 52.40(13)
C11 Si2 B1 Si3 175.49(9)
C10 Si2 B1 Si3 -68.18(13)
C17 Si3 B1 O1 156.79(13)
C18 Si3 B1 O1 -85.12(15)
C19 Si3 B1 O1 33.90(16)
C17 Si3 B1 Si1 38.53(13)
C18 Si3 B1 Si1 156.61(10)
C19 Si3 B1 Si1 -84.37(12)
C17 Si3 B1 Si2 -79.14(12)
C18 Si3 B1 Si2 38.95(13)
C19 Si3 B1 Si2 157.96(9)
C4 C3 C8 C7 -1.7(3)
Si1 C3 C8 C7 168.84(17)
Li1 C3 C8 C7 -93.6(2)
C4 C5 C6 C7 -1.3(4)
C5 C6 C7 C8 0.2(4)
C3 C8 C7 C6 1.4(3)
C19 C20 C21 C22 -0.1(4)
C16 C11 C12 C13 0.2(3)
Si2 C11 C12 C13 -179.56(17)
C20 C19 C24 C23 2.2(3)
Si3 C19 C24 C23 -176.25(18)
C11 C12 C13 C14 0.3(3)
C30 N2 C27 C26 -84.7(3)
C31 N2 C27 C26 158.7(2)
Li1 N2 C27 C26 40.0(3)
C19 C24 C23 C22 -1.1(4)
C6 C5 C4 C3 0.9(4)
C8 C3 C4 C5 0.6(3)
Si1 C3 C4 C5 -170.08(18)
Li1 C3 C4 C5 105.6(2)
C20 C21 C22 C23 1.3(4)
C24 C23 C22 C21 -0.7(4)
C14 C15 C16 C11 0.0(3)
C12 C11 C16 C15 -0.3(3)
Si2 C11 C16 C15 179.43(17)
C16 C15 C14 C13 0.4(4)
C12 C13 C14 C15 -0.6(4)
C25 O1 Li1 N2 -66.3(2)
B1 O1 Li1 N2 116.14(19)
C25 O1 Li1 N1 38.1(3)
B1 O1 Li1 N1 -139.38(19)
C25 O1 Li1 C3 166.14(14)
B1 O1 Li1 C3 -11.4(2)
C27 N2 Li1 O1 113.9(2)
C30 N2 Li1 O1 -122.6(2)
C31 N2 Li1 O1 -1.8(3)
C27 N2 Li1 N1 -13.0(2)
C30 N2 Li1 N1 110.46(19)
C31 N2 Li1 N1 -128.72(19)
C27 N2 Li1 C3 -134.7(2)
C30 N2 Li1 C3 -11.2(3)
C31 N2 Li1 C3 109.6(2)
C29 N1 Li1 O1 -12.7(3)
C28 N1 Li1 O1 112.8(2)
C26 N1 Li1 O1 -132.6(3)
C29 N1 Li1 N2 105.4(2)
C28 N1 Li1 N2 -129.08(18)
C26 N1 Li1 N2 -14.5(2)
C29 N1 Li1 C3 -129.7(2)
C28 N1 Li1 C3 -4.1(3)
C26 N1 Li1 C3 110.4(2)
C8 C3 Li1 O1 -98.65(18)
C4 C3 Li1 O1 145.81(17)
Si1 C3 Li1 O1 24.30(14)
C8 C3 Li1 N2 139.5(2)
C4 C3 Li1 N2 23.9(2)
Si1 C3 Li1 N2 -97.58(17)
C8 C3 Li1 N1 33.9(2)
C4 C3 Li1 N1 -81.6(2)
Si1 C3 Li1 N1 156.87(16)
N2 C27 C26 N1 -60.2(4)
C29 N1 C26 C27 -79.2(3)
C28 N1 C26 C27 161.3(2)
Li1 N1 C26 C27 41.8(3)
